data_4076587
loop_
_publ_author_name
'Feldmann, Andreas'
'Iida, Azusa'
'Fr\"ohlich, Roland'
'Yamaguchi, Shigehiro'
'Kehr, Gerald'
'Erker, Gerhard'

_publ_section_title
;
 Preparation of Dihydroborole Derivatives by a Simple 1,1-Carboboration
 Route
;
_journal_issue 6
_journal_name_full Organometallics
_journal_page_first 2445
_journal_paper_doi 10.1021/om300065m
_journal_volume 31
_journal_year 2012
_chemical_formula_sum 'C31 H19 B F15 N'
_chemical_formula_weight 701.28
_chemical_name_systematic
; 
 ? 
;
_space_group_IT_number 14
_symmetry_cell_setting monoclinic
_symmetry_space_group_name_Hall '-P 2ybc'
_symmetry_space_group_name_H-M 'P 1 21/c 1'
_atom_sites_solution_hydrogens geom
_atom_sites_solution_primary direct
_atom_sites_solution_secondary difmap
_audit_creation_method SHELXL-97
_cell_angle_alpha 90.00
_cell_angle_beta 94.760(4)
_cell_angle_gamma 90.00
_cell_formula_units_Z 4
_cell_length_a 13.1586(5)
_cell_length_b 10.5956(3)
_cell_length_c 21.6978(9)
_cell_measurement_reflns_used 5282
_cell_measurement_temperature 223(2)
_cell_measurement_theta_max 68.25
_cell_measurement_theta_min 0.88
_cell_volume 3014.74(19)
_computing_cell_refinement 'Collect (Nonius B.V., 1998)'
_computing_data_collection 'Collect (Nonius B.V., 1998)'
_computing_data_reduction 'Denzo-SMN (Otwinowski & Minor, 1997)'
_computing_molecular_graphics 'XP (BrukerAXS, 2000)'
_computing_publication_material 'SHELXL-97 (Sheldrick, 1997)'
_computing_structure_refinement 'SHELXL-97 (Sheldrick, 1997)'
_computing_structure_solution 'SHELXS-97 (Sheldrick, 1990)'
_diffrn_ambient_temperature 223(2)
_diffrn_measured_fraction_theta_full 0.978
_diffrn_measured_fraction_theta_max 0.978
_diffrn_measurement_device_type 'Nonius KappaCCD APEXII'
_diffrn_measurement_method '\w and \f scans'
_diffrn_radiation_monochromator graphite
_diffrn_radiation_source 'fine-focus sealed tube'
_diffrn_radiation_type CuK\a
_diffrn_radiation_wavelength 1.54178
_diffrn_reflns_av_R_equivalents 0.042
_diffrn_reflns_av_sigmaI/netI 0.0229
_diffrn_reflns_limit_h_max 15
_diffrn_reflns_limit_h_min -15
_diffrn_reflns_limit_k_max 12
_diffrn_reflns_limit_k_min -12
_diffrn_reflns_limit_l_max 25
_diffrn_reflns_limit_l_min -25
_diffrn_reflns_number 25924
_diffrn_reflns_theta_full 66.89
_diffrn_reflns_theta_max 66.89
_diffrn_reflns_theta_min 4.09
_exptl_absorpt_coefficient_mu 1.391
_exptl_absorpt_correction_T_max 0.7052
_exptl_absorpt_correction_T_min 0.6803
_exptl_absorpt_correction_type multi-scan
_exptl_absorpt_process_details 'Denzo (Otwinowski, Borek, Majewski & Minor, 2003)'
_exptl_crystal_colour colourless
_exptl_crystal_density_diffrn 1.545
_exptl_crystal_density_method 'not measured'
_exptl_crystal_description block
_exptl_crystal_F_000 1408
_exptl_crystal_size_max 0.30
_exptl_crystal_size_mid 0.30
_exptl_crystal_size_min 0.27
_refine_diff_density_max 0.195
_refine_diff_density_min -0.225
_refine_diff_density_rms 0.042
_refine_ls_extinction_method none
_refine_ls_goodness_of_fit_ref 1.059
_refine_ls_hydrogen_treatment constr
_refine_ls_matrix_type full
_refine_ls_number_parameters 437
_refine_ls_number_reflns 5240
_refine_ls_number_restraints 0
_refine_ls_restrained_S_all 1.059
_refine_ls_R_factor_all 0.0499
_refine_ls_R_factor_gt 0.0441
_refine_ls_shift/su_max 0.000
_refine_ls_shift/su_mean 0.000
_refine_ls_structure_factor_coef Fsqd
_refine_ls_weighting_details 'calc w=1/[\s^2^(Fo^2^)+(0.0603P)^2^+1.2049P] where P=(Fo^2^+2Fc^2^)/3'
_refine_ls_weighting_scheme calc
_refine_ls_wR_factor_gt 0.1151
_refine_ls_wR_factor_ref 0.1207
_reflns_number_gt 4615
_reflns_number_total 5240
_reflns_threshold_expression >2sigma(I)
_cod_data_source_file om300065m_si_004.cif
_cod_data_source_block erk6113
_cod_original_sg_symbol_H-M P21/c
_cod_database_code 4076587

loop_
_symmetry_equiv_pos_as_xyz
'x, y, z'
'-x, y+1/2, -z+1/2'
'-x, -y, -z'
'x, -y-1/2, z-1/2'

loop_
_atom_site_label
_atom_site_type_symbol
_atom_site_fract_x
_atom_site_fract_y
_atom_site_fract_z
_atom_site_U_iso_or_equiv
_atom_site_adp_type
_atom_site_occupancy
_atom_site_symmetry_multiplicity
_atom_site_calc_flag
_atom_site_refinement_flags
B1 B 0.72575(16) 0.36776(19) 0.14797(9) 0.0366(4) Uani 1 1 d .
C1 C 0.66711(13) 0.33028(16) 0.20820(8) 0.0365(4) Uani 1 1 d .
C2 C 0.73327(14) 0.31549(18) 0.25774(8) 0.0415(4) Uani 1 1 d .
C3 C 0.84376(15) 0.3401(2) 0.24570(9) 0.0484(5) Uani 1 1 d .
H3 H 0.8775 0.2583 0.2392 0.058 Uiso 1 1 calc R
C4 C 0.83491(14) 0.41358(18) 0.18410(8) 0.0417(4) Uani 1 1 d .
H4 H 0.8238 0.5025 0.1958 0.050 Uiso 1 1 calc R
C5 C 0.74561(14) 0.24043(17) 0.11022(8) 0.0401(4) Uani 1 1 d .
N1 N 0.76319(13) 0.14994(15) 0.08501(8) 0.0456(4) Uani 1 1 d .
C6 C 0.77920(19) 0.04078(19) 0.04549(11) 0.0576(6) Uani 1 1 d .
C7 C 0.6762(3) 0.0130(3) 0.01154(17) 0.0986(10) Uani 1 1 d .
H7A H 0.6275 -0.0069 0.0413 0.148 Uiso 1 1 calc R
H7B H 0.6824 -0.0582 -0.0160 0.148 Uiso 1 1 calc R
H7C H 0.6530 0.0864 -0.0124 0.148 Uiso 1 1 calc R
C8 C 0.8554(3) 0.0820(3) 0.00087(16) 0.0989(11) Uani 1 1 d .
H8A H 0.8293 0.1556 -0.0219 0.148 Uiso 1 1 calc R
H8B H 0.8659 0.0140 -0.0278 0.148 Uiso 1 1 calc R
H8C H 0.9196 0.1030 0.0238 0.148 Uiso 1 1 calc R
C9 C 0.8156(3) -0.0672(3) 0.08640(16) 0.1046(11) Uani 1 1 d .
H9A H 0.8812 -0.0461 0.1077 0.157 Uiso 1 1 calc R
H9B H 0.8226 -0.1421 0.0614 0.157 Uiso 1 1 calc R
H9C H 0.7667 -0.0831 0.1165 0.157 Uiso 1 1 calc R
C11 C 0.55462(14) 0.31882(16) 0.20877(8) 0.0372(4) Uani 1 1 d .
C12 C 0.49937(16) 0.38835(18) 0.24881(9) 0.0450(4) Uani 1 1 d .
F12 F 0.54762(10) 0.46618(11) 0.29042(6) 0.0592(3) Uani 1 1 d .
C13 C 0.39456(16) 0.3816(2) 0.24799(10) 0.0535(5) Uani 1 1 d .
F13 F 0.34465(11) 0.45187(15) 0.28739(6) 0.0751(4) Uani 1 1 d .
C14 C 0.34120(15) 0.3044(2) 0.20638(10) 0.0569(6) Uani 1 1 d .
F14 F 0.23909(10) 0.29742(18) 0.20568(7) 0.0854(5) Uani 1 1 d .
C15 C 0.39233(15) 0.2345(2) 0.16597(9) 0.0517(5) Uani 1 1 d .
F15 F 0.34058(10) 0.15726(16) 0.12540(6) 0.0755(4) Uani 1 1 d .
C16 C 0.49703(14) 0.24278(18) 0.16752(8) 0.0416(4) Uani 1 1 d .
F16 F 0.54450(9) 0.17070(11) 0.12766(5) 0.0518(3) Uani 1 1 d .
C21 C 0.71113(16) 0.2720(2) 0.32071(9) 0.0519(5) Uani 1 1 d .
H21 H 0.7165 0.3381 0.3531 0.062 Uiso 1 1 calc R
C22 C 0.74660(19) 0.1436(3) 0.34175(12) 0.0706(7) Uani 1 1 d .
H22A H 0.7785 0.0898 0.3120 0.085 Uiso 1 1 calc R
H22B H 0.7742 0.1340 0.3848 0.085 Uiso 1 1 calc R
C23 C 0.63596(18) 0.1713(2) 0.32985(11) 0.0634(6) Uani 1 1 d .
H23A H 0.5998 0.1341 0.2929 0.076 Uiso 1 1 calc R
H23B H 0.5956 0.1782 0.3657 0.076 Uiso 1 1 calc R
C31 C 0.9048(2) 0.4109(4) 0.29737(11) 0.0896(10) Uani 1 1 d .
H31A H 0.8719 0.4908 0.3046 0.134 Uiso 1 1 calc R
H31B H 0.9733 0.4262 0.2856 0.134 Uiso 1 1 calc R
H31C H 0.9082 0.3608 0.3349 0.134 Uiso 1 1 calc R
C41 C 0.92571(14) 0.41654(19) 0.14623(9) 0.0445(4) Uani 1 1 d .
C42 C 0.95143(16) 0.5286(2) 0.11764(10) 0.0542(5) Uani 1 1 d .
F42 F 0.89877(12) 0.63417(13) 0.12731(7) 0.0738(4) Uani 1 1 d .
C43 C 1.02811(19) 0.5369(3) 0.07906(11) 0.0695(7) Uani 1 1 d .
F43 F 1.04805(13) 0.64780(19) 0.05233(7) 0.1013(6) Uani 1 1 d .
C44 C 1.08395(18) 0.4325(3) 0.06708(11) 0.0739(8) Uani 1 1 d .
F44 F 1.15782(12) 0.4389(2) 0.02801(8) 0.1158(8) Uani 1 1 d .
C45 C 1.06251(16) 0.3198(3) 0.09420(11) 0.0668(7) Uani 1 1 d .
F45 F 1.11505(11) 0.21512(19) 0.08224(8) 0.0985(6) Uani 1 1 d .
C46 C 0.98507(15) 0.3131(2) 0.13315(10) 0.0527(5) Uani 1 1 d .
F46 F 0.96733(11) 0.19932(13) 0.15775(7) 0.0698(4) Uani 1 1 d .
C51 C 0.67219(13) 0.47245(16) 0.10081(8) 0.0356(4) Uani 1 1 d .
C52 C 0.63803(14) 0.58573(17) 0.12408(8) 0.0406(4) Uani 1 1 d .
F52 F 0.64749(11) 0.60628(11) 0.18588(5) 0.0582(3) Uani 1 1 d .
C53 C 0.59460(15) 0.68117(17) 0.08841(9) 0.0439(4) Uani 1 1 d .
F53 F 0.56428(11) 0.78910(11) 0.11388(6) 0.0625(3) Uani 1 1 d .
C54 C 0.58206(14) 0.66743(18) 0.02512(9) 0.0437(4) Uani 1 1 d .
F54 F 0.53739(10) 0.75821(12) -0.01043(6) 0.0624(3) Uani 1 1 d .
C55 C 0.61495(14) 0.55884(18) -0.00050(8) 0.0415(4) Uani 1 1 d .
F55 F 0.60384(10) 0.54374(12) -0.06233(5) 0.0603(3) Uani 1 1 d .
C56 C 0.65858(13) 0.46524(17) 0.03699(8) 0.0378(4) Uani 1 1 d .
F56 F 0.68872(10) 0.36085(11) 0.00726(5) 0.0539(3) Uani 1 1 d .

loop_
_atom_site_aniso_label
_atom_site_aniso_U_11
_atom_site_aniso_U_22
_atom_site_aniso_U_33
_atom_site_aniso_U_23
_atom_site_aniso_U_13
_atom_site_aniso_U_12
B1 0.0423(10) 0.0348(10) 0.0329(10) -0.0009(8) 0.0042(8) -0.0011(8)
C1 0.0410(9) 0.0335(9) 0.0350(9) 0.0020(7) 0.0037(7) 0.0004(7)
C2 0.0457(10) 0.0434(10) 0.0353(9) 0.0032(8) 0.0022(8) -0.0002(8)
C3 0.0448(10) 0.0601(12) 0.0394(10) 0.0050(9) -0.0015(8) -0.0050(9)
C4 0.0427(10) 0.0412(10) 0.0411(10) 0.0009(8) 0.0028(8) -0.0034(8)
C5 0.0418(10) 0.0390(10) 0.0399(9) 0.0025(8) 0.0056(8) -0.0021(8)
N1 0.0509(9) 0.0373(9) 0.0497(9) -0.0033(7) 0.0101(7) -0.0005(7)
C6 0.0750(15) 0.0369(10) 0.0638(13) -0.0117(9) 0.0237(11) -0.0020(10)
C7 0.111(2) 0.083(2) 0.102(2) -0.0484(18) 0.0103(19) -0.0211(18)
C8 0.129(3) 0.0720(18) 0.106(2) -0.0251(17) 0.073(2) -0.0122(18)
C9 0.159(3) 0.0509(15) 0.107(2) 0.0015(16) 0.027(2) 0.0281(18)
C11 0.0426(9) 0.0366(9) 0.0324(9) 0.0096(7) 0.0031(7) 0.0025(7)
C12 0.0527(11) 0.0440(10) 0.0388(9) 0.0056(8) 0.0058(8) 0.0048(9)
F12 0.0665(8) 0.0558(7) 0.0563(7) -0.0143(6) 0.0102(6) 0.0037(6)
C13 0.0527(12) 0.0638(13) 0.0457(11) 0.0115(10) 0.0147(9) 0.0168(10)
F13 0.0662(8) 0.0963(11) 0.0657(8) -0.0006(7) 0.0235(7) 0.0274(8)
C14 0.0384(10) 0.0820(16) 0.0504(12) 0.0170(11) 0.0054(9) 0.0066(10)
F14 0.0399(7) 0.1361(14) 0.0804(10) 0.0070(9) 0.0066(6) 0.0059(8)
C15 0.0453(11) 0.0660(13) 0.0423(10) 0.0085(10) -0.0050(9) -0.0047(10)
F15 0.0515(7) 0.1089(11) 0.0638(8) -0.0115(8) -0.0098(6) -0.0159(7)
C16 0.0451(10) 0.0476(10) 0.0322(9) 0.0067(8) 0.0034(7) 0.0013(8)
F16 0.0517(6) 0.0631(7) 0.0403(6) -0.0094(5) 0.0018(5) -0.0031(5)
C21 0.0564(12) 0.0634(13) 0.0356(10) 0.0075(9) 0.0022(9) 0.0026(10)
C22 0.0625(14) 0.0890(18) 0.0600(14) 0.0328(13) 0.0035(11) 0.0149(13)
C23 0.0574(13) 0.0757(16) 0.0573(13) 0.0276(12) 0.0058(10) 0.0026(11)
C31 0.0743(17) 0.141(3) 0.0503(13) 0.0056(16) -0.0127(12) -0.0450(18)
C41 0.0385(9) 0.0513(11) 0.0428(10) 0.0022(8) -0.0016(8) -0.0090(8)
C42 0.0494(11) 0.0622(14) 0.0496(11) 0.0086(10) -0.0045(9) -0.0167(10)
F42 0.0824(9) 0.0518(8) 0.0855(10) 0.0156(7) -0.0024(8) -0.0114(7)
C43 0.0578(14) 0.096(2) 0.0533(13) 0.0151(13) -0.0054(11) -0.0351(14)
F43 0.0960(12) 0.1283(14) 0.0775(10) 0.0393(10) -0.0048(9) -0.0619(11)
C44 0.0438(12) 0.130(3) 0.0481(13) -0.0051(15) 0.0049(10) -0.0288(15)
F44 0.0577(9) 0.220(2) 0.0726(10) -0.0083(12) 0.0246(8) -0.0419(12)
C45 0.0367(11) 0.102(2) 0.0607(14) -0.0201(14) -0.0003(10) 0.0035(12)
F45 0.0556(8) 0.1396(16) 0.1006(12) -0.0385(11) 0.0083(8) 0.0212(9)
C46 0.0415(10) 0.0633(13) 0.0527(12) -0.0014(10) 0.0005(9) -0.0036(10)
F46 0.0673(8) 0.0572(8) 0.0854(10) 0.0024(7) 0.0087(7) 0.0116(6)
C51 0.0382(9) 0.0363(9) 0.0331(8) 0.0005(7) 0.0061(7) -0.0044(7)
C52 0.0510(10) 0.0403(10) 0.0307(8) -0.0019(7) 0.0049(8) -0.0017(8)
F52 0.0942(9) 0.0475(6) 0.0329(5) -0.0059(5) 0.0056(6) 0.0128(6)
C53 0.0513(11) 0.0343(9) 0.0470(11) -0.0007(8) 0.0092(9) 0.0018(8)
F53 0.0876(9) 0.0409(6) 0.0605(7) -0.0007(5) 0.0149(7) 0.0149(6)
C54 0.0442(10) 0.0423(10) 0.0441(10) 0.0114(8) 0.0005(8) -0.0026(8)
F54 0.0721(8) 0.0531(7) 0.0600(7) 0.0188(6) -0.0066(6) 0.0064(6)
C55 0.0452(10) 0.0483(10) 0.0308(9) 0.0022(8) 0.0025(7) -0.0080(8)
F55 0.0840(9) 0.0649(8) 0.0312(6) 0.0046(5) -0.0012(5) -0.0018(6)
C56 0.0412(9) 0.0394(9) 0.0337(9) -0.0028(7) 0.0073(7) -0.0045(7)
F56 0.0783(8) 0.0481(6) 0.0364(6) -0.0063(5) 0.0106(5) 0.0081(6)

loop_
_atom_type_symbol
_atom_type_description
_atom_type_scat_dispersion_real
_atom_type_scat_dispersion_imag
_atom_type_scat_source
C C 0.0181 0.0091 'International Tables Vol C Tables 4.2.6.8 and 6.1.1.4'
H H 0.0000 0.0000 'International Tables Vol C Tables 4.2.6.8 and 6.1.1.4'
B B 0.0090 0.0039 'International Tables Vol C Tables 4.2.6.8 and 6.1.1.4'
N N 0.0311 0.0180 'International Tables Vol C Tables 4.2.6.8 and 6.1.1.4'
F F 0.0727 0.0534 'International Tables Vol C Tables 4.2.6.8 and 6.1.1.4'

loop_
_geom_angle_atom_site_label_1
_geom_angle_atom_site_label_2
_geom_angle_atom_site_label_3
_geom_angle
C5 B1 C1 108.23(14)
C5 B1 C51 109.32(14)
C1 B1 C51 117.58(15)
C5 B1 C4 108.44(15)
C1 B1 C4 98.22(14)
C51 B1 C4 114.32(15)
C2 C1 C11 124.54(16)
C2 C1 B1 110.83(16)
C11 C1 B1 124.59(15)
C1 C2 C21 127.53(18)
C1 C2 C3 114.22(16)
C21 C2 C3 118.17(16)
C2 C3 C31 114.32(19)
C2 C3 C4 103.36(15)
C31 C3 C4 112.77(19)
C2 C3 H3 108.7
C31 C3 H3 108.7
C4 C3 H3 108.7
C41 C4 C3 118.50(16)
C41 C4 B1 116.46(15)
C3 C4 B1 105.25(14)
C41 C4 H4 105.1
C3 C4 H4 105.1
B1 C4 H4 105.1
N1 C5 B1 177.3(2)
C5 N1 C6 172.7(2)
N1 C6 C9 108.1(2)
N1 C6 C8 106.33(18)
C9 C6 C8 113.7(3)
N1 C6 C7 105.7(2)
C9 C6 C7 111.6(3)
C8 C6 C7 110.9(3)
C6 C7 H7A 109.5
C6 C7 H7B 109.5
H7A C7 H7B 109.5
C6 C7 H7C 109.5
H7A C7 H7C 109.5
H7B C7 H7C 109.5
C6 C8 H8A 109.5
C6 C8 H8B 109.5
H8A C8 H8B 109.5
C6 C8 H8C 109.5
H8A C8 H8C 109.5
H8B C8 H8C 109.5
C6 C9 H9A 109.5
C6 C9 H9B 109.5
H9A C9 H9B 109.5
C6 C9 H9C 109.5
H9A C9 H9C 109.5
H9B C9 H9C 109.5
C16 C11 C12 115.25(17)
C16 C11 C1 122.34(16)
C12 C11 C1 122.34(17)
F12 C12 C13 117.20(18)
F12 C12 C11 120.22(18)
C13 C12 C11 122.58(19)
F13 C13 C14 119.97(19)
F13 C13 C12 120.2(2)
C14 C13 C12 119.84(19)
F14 C14 C15 120.5(2)
F14 C14 C13 119.9(2)
C15 C14 C13 119.63(19)
F15 C15 C14 120.02(19)
F15 C15 C16 120.38(19)
C14 C15 C16 119.6(2)
F16 C16 C15 117.67(17)
F16 C16 C11 119.21(16)
C15 C16 C11 123.10(18)
C23 C21 C2 121.91(19)
C23 C21 C22 59.90(16)
C2 C21 C22 118.67(19)
C23 C21 H21 115.1
C2 C21 H21 115.1
C22 C21 H21 115.1
C23 C22 C21 59.45(15)
C23 C22 H22A 117.8
C21 C22 H22A 117.8
C23 C22 H22B 117.8
C21 C22 H22B 117.8
H22A C22 H22B 115.0
C21 C23 C22 60.65(16)
C21 C23 H23A 117.7
C22 C23 H23A 117.7
C21 C23 H23B 117.7
C22 C23 H23B 117.7
H23A C23 H23B 114.8
C3 C31 H31A 109.5
C3 C31 H31B 109.5
H31A C31 H31B 109.5
C3 C31 H31C 109.5
H31A C31 H31C 109.5
H31B C31 H31C 109.5
C46 C41 C42 114.80(19)
C46 C41 C4 125.49(18)
C42 C41 C4 119.57(19)
F42 C42 C43 117.3(2)
F42 C42 C41 119.53(19)
C43 C42 C41 123.1(2)
F43 C43 C44 119.9(2)
F43 C43 C42 120.0(3)
C44 C43 C42 120.1(2)
F44 C44 C43 120.6(3)
F44 C44 C45 120.0(3)
C43 C44 C45 119.4(2)
F45 C45 C44 120.6(2)
F45 C45 C46 119.6(3)
C44 C45 C46 119.8(2)
F46 C46 C45 116.7(2)
F46 C46 C41 120.43(18)
C45 C46 C41 122.8(2)
C56 C51 C52 113.08(16)
C56 C51 B1 127.18(15)
C52 C51 B1 119.70(15)
F52 C52 C53 116.16(16)
F52 C52 C51 119.49(16)
C53 C52 C51 124.36(16)
F53 C53 C52 121.32(17)
F53 C53 C54 118.98(17)
C52 C53 C54 119.70(17)
F54 C54 C55 120.69(17)
F54 C54 C53 120.63(18)
C55 C54 C53 118.67(17)
F55 C55 C54 119.63(17)
F55 C55 C56 120.54(17)
C54 C55 C56 119.83(16)
F56 C56 C55 115.48(15)
F56 C56 C51 120.16(16)
C55 C56 C51 124.35(17)

loop_
_geom_bond_atom_site_label_1
_geom_bond_atom_site_label_2
_geom_bond_distance
B1 C5 1.611(3)
B1 C1 1.621(3)
B1 C51 1.629(3)
B1 C4 1.651(3)
C1 C2 1.335(3)
C1 C11 1.486(3)
C2 C21 1.493(3)
C2 C3 1.521(3)
C3 C31 1.521(3)
C3 C4 1.543(3)
C3 H3 0.9900
C4 C41 1.505(3)
C4 H4 0.9900
C5 N1 1.137(2)
N1 C6 1.465(2)
C6 C9 1.502(4)
C6 C8 1.515(3)
C6 C7 1.516(4)
C7 H7A 0.9700
C7 H7B 0.9700
C7 H7C 0.9700
C8 H8A 0.9700
C8 H8B 0.9700
C8 H8C 0.9700
C9 H9A 0.9700
C9 H9B 0.9700
C9 H9C 0.9700
C11 C16 1.383(3)
C11 C12 1.390(3)
C12 F12 1.343(2)
C12 C13 1.380(3)
C13 F13 1.346(2)
C13 C14 1.368(3)
C14 F14 1.344(2)
C14 C15 1.367(3)
C15 F15 1.345(2)
C15 C16 1.378(3)
C16 F16 1.346(2)
C21 C23 1.480(3)
C21 C22 1.498(3)
C21 H21 0.9900
C22 C23 1.487(3)
C22 H22A 0.9800
C22 H22B 0.9800
C23 H23A 0.9800
C23 H23B 0.9800
C31 H31A 0.9700
C31 H31B 0.9700
C31 H31C 0.9700
C41 C46 1.388(3)
C41 C42 1.394(3)
C42 F42 1.342(3)
C42 C43 1.366(3)
C43 F43 1.346(3)
C43 C44 1.364(4)
C44 F44 1.343(3)
C44 C45 1.371(4)
C45 F45 1.344(3)
C45 C46 1.379(3)
C46 F46 1.347(3)
C51 C56 1.383(2)
C51 C52 1.391(2)
C52 F52 1.354(2)
C52 C53 1.369(3)
C53 F53 1.345(2)
C53 C54 1.377(3)
C54 F54 1.338(2)
C54 C55 1.364(3)
C55 F55 1.347(2)
C55 C56 1.378(3)
C56 F56 1.356(2)

loop_
_geom_torsion_atom_site_label_1
_geom_torsion_atom_site_label_2
_geom_torsion_atom_site_label_3
_geom_torsion_atom_site_label_4
_geom_torsion
C5 B1 C1 C2 95.01(18)
C51 B1 C1 C2 -140.59(17)
C4 B1 C1 C2 -17.57(19)
C5 B1 C1 C11 -87.2(2)
C51 B1 C1 C11 37.2(2)
C4 B1 C1 C11 160.22(16)
C11 C1 C2 C21 7.1(3)
B1 C1 C2 C21 -175.13(19)
C11 C1 C2 C3 -176.40(17)
B1 C1 C2 C3 1.4(2)
C1 C2 C3 C31 139.9(2)
C21 C2 C3 C31 -43.2(3)
C1 C2 C3 C4 16.9(2)
C21 C2 C3 C4 -166.18(17)
C2 C3 C4 C41 -159.39(17)
C31 C3 C4 C41 76.6(3)
C2 C3 C4 B1 -27.05(19)
C31 C3 C4 B1 -151.0(2)
C5 B1 C4 C41 47.8(2)
C1 B1 C4 C41 160.21(16)
C51 B1 C4 C41 -74.4(2)
C5 B1 C4 C3 -85.68(18)
C1 B1 C4 C3 26.73(18)
C51 B1 C4 C3 152.08(15)
C1 B1 C5 N1 -88(4)
C51 B1 C5 N1 143(4)
C4 B1 C5 N1 18(4)
B1 C5 N1 C6 -147(3)
C5 N1 C6 C9 -168.1(14)
C5 N1 C6 C8 69.5(16)
C5 N1 C6 C7 -48.5(16)
C2 C1 C11 C16 -128.7(2)
B1 C1 C11 C16 53.8(2)
C2 C1 C11 C12 54.5(3)
B1 C1 C11 C12 -123.03(19)
C16 C11 C12 F12 -179.40(16)
C1 C11 C12 F12 -2.4(3)
C16 C11 C12 C13 0.5(3)
C1 C11 C12 C13 177.54(17)
F12 C12 C13 F13 0.6(3)
C11 C12 C13 F13 -179.35(17)
F12 C12 C13 C14 179.66(18)
C11 C12 C13 C14 -0.3(3)
F13 C13 C14 F14 -1.1(3)
C12 C13 C14 F14 179.80(19)
F13 C13 C14 C15 179.16(19)
C12 C13 C14 C15 0.1(3)
F14 C14 C15 F15 -0.5(3)
C13 C14 C15 F15 179.24(19)
F14 C14 C15 C16 -179.89(19)
C13 C14 C15 C16 -0.2(3)
F15 C15 C16 F16 -0.5(3)
C14 C15 C16 F16 178.87(18)
F15 C15 C16 C11 -178.95(18)
C14 C15 C16 C11 0.4(3)
C12 C11 C16 F16 -179.00(15)
C1 C11 C16 F16 4.0(3)
C12 C11 C16 C15 -0.6(3)
C1 C11 C16 C15 -177.64(17)
C1 C2 C21 C23 38.4(3)
C3 C2 C21 C23 -138.0(2)
C1 C2 C21 C22 108.9(2)
C3 C2 C21 C22 -67.5(3)
C2 C21 C22 C23 -112.3(2)
C2 C21 C23 C22 107.0(2)
C3 C4 C41 C46 45.5(3)
B1 C4 C41 C46 -81.7(2)
C3 C4 C41 C42 -138.90(19)
B1 C4 C41 C42 93.9(2)
C46 C41 C42 F42 -179.93(18)
C4 C41 C42 F42 4.0(3)
C46 C41 C42 C43 0.8(3)
C4 C41 C42 C43 -175.26(19)
F42 C42 C43 F43 -0.2(3)
C41 C42 C43 F43 179.12(19)
F42 C42 C43 C44 -179.6(2)
C41 C42 C43 C44 -0.2(3)
F43 C43 C44 F44 -1.0(3)
C42 C43 C44 F44 178.3(2)
F43 C43 C44 C45 -179.5(2)
C42 C43 C44 C45 -0.2(4)
F44 C44 C45 F45 0.2(3)
C43 C44 C45 F45 178.7(2)
F44 C44 C45 C46 -178.5(2)
C43 C44 C45 C46 0.0(3)
F45 C45 C46 F46 0.6(3)
C44 C45 C46 F46 179.4(2)
F45 C45 C46 C41 -178.13(19)
C44 C45 C46 C41 0.6(3)
C42 C41 C46 F46 -179.64(18)
C4 C41 C46 F46 -3.9(3)
C42 C41 C46 C45 -0.9(3)
C4 C41 C46 C45 174.80(19)
C5 B1 C51 C56 -9.3(2)
C1 B1 C51 C56 -133.12(18)
C4 B1 C51 C56 112.5(2)
C5 B1 C51 C52 173.33(15)
C1 B1 C51 C52 49.5(2)
C4 B1 C51 C52 -64.9(2)
C56 C51 C52 F52 -179.37(16)
B1 C51 C52 F52 -1.6(3)
C56 C51 C52 C53 0.4(3)
B1 C51 C52 C53 178.15(18)
F52 C52 C53 F53 0.6(3)
C51 C52 C53 F53 -179.19(17)
F52 C52 C53 C54 -179.84(17)
C51 C52 C53 C54 0.4(3)
F53 C53 C54 F54 -2.2(3)
C52 C53 C54 F54 178.26(17)
F53 C53 C54 C55 178.63(17)
C52 C53 C54 C55 -1.0(3)
F54 C54 C55 F55 1.1(3)
C53 C54 C55 F55 -179.69(17)
F54 C54 C55 C56 -178.48(16)
C53 C54 C55 C56 0.7(3)
F55 C55 C56 F56 0.3(2)
C54 C55 C56 F56 179.91(16)
F55 C55 C56 C51 -179.48(17)
C54 C55 C56 C51 0.1(3)
C52 C51 C56 F56 179.55(15)
B1 C51 C56 F56 2.0(3)
C52 C51 C56 C55 -0.6(3)
B1 C51 C56 C55 -178.19(17)
